data_4307375
loop_
_publ_author_name
'Chelladurai Ganesamoorthy'
'Maravanji S. Balakrishna'
'Paulose P. George'
'Joel T. Mague'

_publ_section_title
;
Di- and Tetranuclear Copper(I) Complexes Containing
Phenylaminobis(phosphonite), PhN{P(OC6H4OMe-o)2}2, and Their Reactivity
toward Bipyridyl Ligands
;
_journal_name_full 'Inorganic Chemistry'
_journal_page_first 848
_journal_page_last 858
_journal_paper_doi 10.1021/ic061883j
_journal_volume 46
_journal_year 2007
_chemical_formula_sum 'C35.5 H34.5 Br2 Cl4.5 Cu2 N O8 P2'
_chemical_formula_weight 1111.51
_chemical_name_systematic
; 
 Bis((\m~3~-bromo)(\m~2~-bromo)(\m~2~-bis(bis(o-
methoxyphenyl)phosphino)phenylamine)dicopper(I)) 
deuterochloroform solvate
;
_space_group_IT_number 2
_symmetry_cell_setting triclinic
_symmetry_space_group_name_Hall '-P 1'
_symmetry_space_group_name_H-M 'P -1'
_atom_sites_solution_hydrogens geom
_atom_sites_solution_primary Patterson
_atom_sites_solution_secondary difmap
_audit_creation_method SHELXL-97
_cell_angle_alpha 75.309(1)
_cell_angle_beta 89.169(1)
_cell_angle_gamma 69.062(1)
_cell_formula_units_Z 2
_cell_length_a 11.6883(8)
_cell_length_b 13.4616(9)
_cell_length_c 15.865(1)
_cell_measurement_reflns_used 9566
_cell_measurement_temperature 100(2)
_cell_measurement_theta_max 28.27
_cell_measurement_theta_min 2.20
_cell_volume 2247.2(3)
_computing_cell_refinement 'Bruker SMART (Bruker-AXS, 2000)'
_computing_data_collection 'Bruker SMART (Bruker-AXS, 2000)'
_computing_data_reduction 'Bruker SAINT+ (Bruker-AXS, 2004)'
_computing_molecular_graphics 'Bruker SHELXTL (Bruker-AXS, 2000a)'
_computing_publication_material 'Bruker SHELXTL (Bruker-AXS, 2000a)'
_computing_structure_refinement 'SHELXL-97 (Sheldrick, 1997)'
_computing_structure_solution 'SHELXS-97 (Sheldrick, 1997)'
_diffrn_ambient_temperature 100(2)
_diffrn_measured_fraction_theta_full 0.969
_diffrn_measured_fraction_theta_max 0.969
_diffrn_measurement_device_type 'Bruker-AXS Smart APEX CCD area detector'
_diffrn_measurement_method 'phi and omega scans'
_diffrn_radiation_monochromator graphite
_diffrn_radiation_source 'fine-focus sealed tube'
_diffrn_radiation_type MoK\a
_diffrn_radiation_wavelength 0.71073
_diffrn_reflns_av_R_equivalents 0.0300
_diffrn_reflns_av_sigmaI/netI 0.0519
_diffrn_reflns_limit_h_max 15
_diffrn_reflns_limit_h_min -15
_diffrn_reflns_limit_k_max 17
_diffrn_reflns_limit_k_min -17
_diffrn_reflns_limit_l_max 20
_diffrn_reflns_limit_l_min -20
_diffrn_reflns_number 20056
_diffrn_reflns_theta_full 27.75
_diffrn_reflns_theta_max 27.75
_diffrn_reflns_theta_min 1.33
_exptl_absorpt_coefficient_mu 3.110
_exptl_absorpt_correction_T_max 0.7545
_exptl_absorpt_correction_T_min 0.6299
_exptl_absorpt_correction_type multi-scan
_exptl_absorpt_process_details 'SADABS (Sheldrick, 2002)'
_exptl_crystal_colour Colorless
_exptl_crystal_density_diffrn 1.643
_exptl_crystal_density_method 'not measured'
_exptl_crystal_description Block
_exptl_crystal_F_000 1106
_exptl_crystal_size_max 0.14
_exptl_crystal_size_mid 0.13
_exptl_crystal_size_min 0.10
_refine_diff_density_max 3.286
_refine_diff_density_min -1.055
_refine_diff_density_rms 0.177
_refine_ls_extinction_method constr
_refine_ls_goodness_of_fit_ref 1.049
_refine_ls_hydrogen_treatment mixed
_refine_ls_matrix_type full
_refine_ls_number_parameters 527
_refine_ls_number_reflns 10260
_refine_ls_number_restraints 51
_refine_ls_restrained_S_all 1.055
_refine_ls_R_factor_all 0.0700
_refine_ls_R_factor_gt 0.0553
_refine_ls_shift/su_max 0.001
_refine_ls_shift/su_mean 0.000
_refine_ls_structure_factor_coef Fsqd
_refine_ls_weighting_details 'calc w=1/[\s^2^(Fo^2^)+(0.0967P)^2^+7.2197P] where P=(Fo^2^+2Fc^2^)/3'
_refine_ls_weighting_scheme calc
_refine_ls_wR_factor_gt 0.1633
_refine_ls_wR_factor_ref 0.1744
_reflns_number_gt 8186
_reflns_number_total 10260
_reflns_threshold_expression >2\s(I)
_cod_data_source_file ic061883jsi20061201_024151_3.cif
_cod_data_source_block msb200
_cod_depositor_comments
;
The following automatic conversions were performed:
'_symmetry_cell_setting' value 'Triclinic' changed to 'triclinic'
according to '/home/saulius/struct/CIF-dictionaries/cif_core.dic'
dictionary named 'cif_core.dic' version 2.4.1 from 2010-06-29.

Automatic conversion script
Id: cif_fix_enum 1527 2010-12-29 10:47:43Z saulius 
;
_cod_original_formula_sum 'C35.50 H34.50 Br2 Cl4.50 Cu2 N O8 P2'
_cod_database_code 4307375

loop_
_symmetry_equiv_pos_as_xyz
'x, y, z'
'-x, -y, -z'

loop_
_atom_site_label
_atom_site_type_symbol
_atom_site_fract_x
_atom_site_fract_y
_atom_site_fract_z
_atom_site_U_iso_or_equiv
_atom_site_adp_type
_atom_site_occupancy
_atom_site_symmetry_multiplicity
_atom_site_calc_flag
_atom_site_refinement_flags
_atom_site_disorder_assembly
_atom_site_disorder_group
Cu1 Cu 0.40566(6) 0.45858(5) 0.57223(4) 0.01955(16) Uani 1 1 d . . .
Cu2 Cu 0.47059(6) 0.65203(5) 0.56272(4) 0.01922(15) Uani 1 1 d . . .
Br1 Br 0.35662(4) 0.62474(4) 0.44558(3) 0.01806(13) Uani 1 1 d . . .
Br2 Br 0.35408(5) 0.32933(4) 0.50632(3) 0.02041(13) Uani 1 1 d . . .
P1 P 0.36564(12) 0.45781(10) 0.70698(8) 0.0153(3) Uani 1 1 d . . .
P2 P 0.39238(12) 0.66898(10) 0.68447(8) 0.0154(3) Uani 1 1 d . . .
O1 O 0.2494(3) 0.4257(3) 0.7428(2) 0.0190(7) Uani 1 1 d . . .
O2 O 0.1132(4) 0.6217(3) 0.6285(3) 0.0254(8) Uani 1 1 d . . .
O3 O 0.4658(3) 0.3683(3) 0.7854(2) 0.0190(7) Uani 1 1 d . . .
O4 O 0.5599(5) 0.2637(4) 0.9439(3) 0.0386(11) Uani 1 1 d . . .
O5 O 0.4635(3) 0.6936(3) 0.7589(2) 0.0196(7) Uani 1 1 d . . .
O6 O 0.6445(3) 0.5000(3) 0.7802(3) 0.0247(8) Uani 1 1 d . . .
O7 O 0.2648(3) 0.7736(3) 0.6738(2) 0.0193(7) Uani 1 1 d . . .
O8 O 0.3225(4) 0.8732(3) 0.5194(3) 0.0315(9) Uani 1 1 d . . .
N1 N 0.3461(4) 0.5697(3) 0.7426(3) 0.0164(8) Uani 1 1 d . . .
C1 C 0.1487(5) 0.4354(4) 0.6898(3) 0.0196(10) Uani 1 1 d . . .
C2 C 0.1200(5) 0.3417(5) 0.7008(4) 0.0233(11) Uani 1 1 d . . .
H2 H 0.1719 0.2733 0.7382 0.028 Uiso 1 1 calc R . .
C3 C 0.0147(6) 0.3488(5) 0.6566(4) 0.0285(12) Uani 1 1 d . . .
H3 H -0.0060 0.2853 0.6634 0.034 Uiso 1 1 calc R . .
C4 C -0.0597(5) 0.4485(5) 0.6029(4) 0.0275(12) Uani 1 1 d . . .
H4 H -0.1325 0.4534 0.5734 0.033 Uiso 1 1 calc R . .
C5 C -0.0305(5) 0.5409(5) 0.5911(4) 0.0250(11) Uani 1 1 d . . .
H5 H -0.0828 0.6090 0.5535 0.030 Uiso 1 1 calc R . .
C6 C 0.0756(5) 0.5349(4) 0.6340(3) 0.0209(10) Uani 1 1 d . . .
C7 C 0.0482(6) 0.7225(5) 0.5633(4) 0.0304(13) Uani 1 1 d . . .
H7A H 0.0486 0.7074 0.5060 0.046 Uiso 1 1 calc R . .
H7B H 0.0886 0.7754 0.5615 0.046 Uiso 1 1 calc R . .
H7C H -0.0368 0.7535 0.5778 0.046 Uiso 1 1 calc R . .
C8 C 0.4975(5) 0.2552(4) 0.8072(3) 0.0213(10) Uani 1 1 d . . .
C9 C 0.4832(6) 0.1982(5) 0.7500(4) 0.0287(12) Uani 1 1 d . . .
H9 H 0.4482 0.2369 0.6919 0.034 Uiso 1 1 calc R . .
C10 C 0.5202(7) 0.0834(5) 0.7773(4) 0.0398(16) Uani 1 1 d . . .
H10 H 0.5102 0.0437 0.7381 0.048 Uiso 1 1 calc R . .
C11 C 0.5712(8) 0.0283(5) 0.8615(5) 0.0468(18) Uani 1 1 d . . .
H11 H 0.5964 -0.0497 0.8801 0.056 Uiso 1 1 calc R . .
C12 C 0.5863(8) 0.0854(5) 0.9195(5) 0.0452(18) Uani 1 1 d . . .
H12 H 0.6217 0.0464 0.9775 0.054 Uiso 1 1 calc R . .
C13 C 0.5496(6) 0.2000(5) 0.8928(4) 0.0306(13) Uani 1 1 d . . .
C14 C 0.6089(9) 0.2104(6) 1.0323(5) 0.057(2) Uani 1 1 d . . .
H14A H 0.5528 0.1776 1.0639 0.085 Uiso 1 1 calc R . .
H14B H 0.6183 0.2644 1.0602 0.085 Uiso 1 1 calc R . .
H14C H 0.6892 0.1523 1.0337 0.085 Uiso 1 1 calc R . .
C15 C 0.5841(5) 0.6905(4) 0.7512(3) 0.0189(10) Uani 1 1 d . . .
C16 C 0.6050(5) 0.7881(5) 0.7347(4) 0.0257(11) Uani 1 1 d . . .
H16 H 0.5386 0.8567 0.7263 0.031 Uiso 1 1 calc R . .
C17 C 0.7264(6) 0.7834(5) 0.7307(4) 0.0293(12) Uani 1 1 d . . .
H17 H 0.7432 0.8493 0.7195 0.035 Uiso 1 1 calc R . .
C18 C 0.8210(6) 0.6835(5) 0.7427(4) 0.0299(13) Uani 1 1 d . . .
H18 H 0.9031 0.6814 0.7396 0.036 Uiso 1 1 calc R . .
C19 C 0.8000(5) 0.5858(5) 0.7594(4) 0.0248(11) Uani 1 1 d . . .
H19 H 0.8667 0.5173 0.7676 0.030 Uiso 1 1 calc R . .
C20 C 0.6802(5) 0.5890(5) 0.7639(3) 0.0219(11) Uani 1 1 d . . .
C21 C 0.7367(5) 0.3957(4) 0.7797(4) 0.0267(12) Uani 1 1 d . . .
H21A H 0.7653 0.3992 0.7211 0.040 Uiso 1 1 calc R . .
H21B H 0.7017 0.3380 0.7960 0.040 Uiso 1 1 calc R . .
H21C H 0.8060 0.3787 0.8218 0.040 Uiso 1 1 calc R . .
C22 C 0.2667(5) 0.8795(4) 0.6604(4) 0.0221(11) Uani 1 1 d . . .
C23 C 0.2375(6) 0.9305(5) 0.7263(4) 0.0347(14) Uani 1 1 d . . .
H23 H 0.2185 0.8932 0.7808 0.042 Uiso 1 1 calc R . .
C24 C 0.2356(8) 1.0375(5) 0.7133(5) 0.0464(19) Uani 1 1 d . . .
H24 H 0.2148 1.0737 0.7587 0.056 Uiso 1 1 calc R . .
C25 C 0.2642(7) 1.0905(5) 0.6339(5) 0.0432(17) Uani 1 1 d . . .
H25 H 0.2629 1.1634 0.6249 0.052 Uiso 1 1 calc R . .
C26 C 0.2947(6) 1.0385(5) 0.5673(4) 0.0320(13) Uani 1 1 d . . .
H26 H 0.3148 1.0755 0.5131 0.038 Uiso 1 1 calc R . .
C27 C 0.2959(5) 0.9323(4) 0.5800(4) 0.0251(11) Uani 1 1 d . . .
C28 C 0.3525(7) 0.9246(5) 0.4362(4) 0.0422(17) Uani 1 1 d . . .
H28A H 0.2816 0.9905 0.4075 0.063 Uiso 1 1 calc R . .
H28B H 0.3736 0.8728 0.3996 0.063 Uiso 1 1 calc R . .
H28C H 0.4227 0.9457 0.4442 0.063 Uiso 1 1 calc R . .
C29 C 0.2983(5) 0.5767(4) 0.8268(3) 0.0193(10) Uani 1 1 d . . .
C30 C 0.3757(5) 0.5198(5) 0.9027(4) 0.0254(11) Uani 1 1 d . . .
H30 H 0.4599 0.4781 0.8999 0.030 Uiso 1 1 calc R . .
C31 C 0.3284(6) 0.5248(6) 0.9830(4) 0.0340(14) Uani 1 1 d . . .
H31 H 0.3804 0.4859 1.0355 0.041 Uiso 1 1 calc R . .
C32 C 0.2069(7) 0.5856(6) 0.9870(4) 0.0414(16) Uani 1 1 d . . .
H32 H 0.1751 0.5887 1.0421 0.050 Uiso 1 1 calc R . .
C33 C 0.1306(6) 0.6426(6) 0.9107(4) 0.0404(16) Uani 1 1 d . . .
H33 H 0.0466 0.6846 0.9139 0.049 Uiso 1 1 calc R . .
C34 C 0.1756(5) 0.6389(5) 0.8295(4) 0.0268(12) Uani 1 1 d . . .
H34 H 0.1235 0.6780 0.7771 0.032 Uiso 1 1 calc R . .
C35 C 0.2179(6) 0.3069(5) 0.9444(4) 0.0335(13) Uani 1 1 d . . .
H35 H 0.2758 0.3393 0.9120 0.040 Uiso 1 1 calc R . .
Cl1 Cl 0.06722(16) 0.40023(17) 0.90962(11) 0.0487(5) Uani 1 1 d . . .
Cl2 Cl 0.2439(3) 0.18052(16) 0.92258(13) 0.0724(7) Uani 1 1 d . . .
Cl3 Cl 0.2488(2) 0.28689(16) 1.05590(11) 0.0541(5) Uani 1 1 d . . .
Cl5 Cl 0.9594(7) 0.1103(5) 0.8764(5) 0.106(2) Uani 0.50 1 d PD . .
C36 C 0.864(2) 0.0564(11) 0.8371(12) 0.051(5) Uani 0.25 1 d PDU A 1
Cl4 Cl 0.8357(9) 0.1335(9) 0.7299(6) 0.0479(18) Uani 0.25 1 d PDU A 1
Cl6 Cl 0.9504(8) -0.0828(6) 0.8583(6) 0.0489(15) Uani 0.25 1 d PDU A 1
C36A C 0.882(2) 0.0565(12) 0.8151(10) 0.051(5) Uani 0.25 1 d PDU A 2
Cl4A Cl 0.8667(9) 0.1218(9) 0.7041(6) 0.0479(18) Uani 0.25 1 d PDU A 2
Cl6A Cl 0.9277(8) -0.0839(6) 0.8158(6) 0.0489(15) Uani 0.25 1 d PDU A 2

loop_
_atom_site_aniso_label
_atom_site_aniso_U_11
_atom_site_aniso_U_22
_atom_site_aniso_U_33
_atom_site_aniso_U_23
_atom_site_aniso_U_13
_atom_site_aniso_U_12
Cu1 0.0262(3) 0.0189(3) 0.0166(3) -0.0065(2) 0.0048(2) -0.0108(3)
Cu2 0.0246(3) 0.0203(3) 0.0160(3) -0.0053(2) 0.0052(2) -0.0118(3)
Br1 0.0202(2) 0.0182(2) 0.0164(2) -0.00358(18) 0.00067(18) -0.00836(19)
Br2 0.0234(3) 0.0230(3) 0.0212(3) -0.0084(2) 0.00505(19) -0.0143(2)
P1 0.0187(6) 0.0139(6) 0.0146(6) -0.0034(5) 0.0022(5) -0.0078(5)
P2 0.0190(6) 0.0143(6) 0.0153(6) -0.0050(5) 0.0029(5) -0.0083(5)
O1 0.0212(18) 0.0229(18) 0.0169(17) -0.0047(14) 0.0030(14) -0.0133(15)
O2 0.030(2) 0.0205(19) 0.027(2) -0.0025(15) -0.0028(16) -0.0124(16)
O3 0.0232(18) 0.0138(16) 0.0196(18) -0.0006(13) -0.0023(14) -0.0085(14)
O4 0.059(3) 0.027(2) 0.024(2) 0.0021(17) -0.016(2) -0.016(2)
O5 0.0202(18) 0.0215(18) 0.0219(18) -0.0096(14) 0.0045(14) -0.0107(15)
O6 0.0239(19) 0.0195(18) 0.033(2) -0.0077(16) 0.0072(16) -0.0102(16)
O7 0.0237(18) 0.0139(17) 0.0213(18) -0.0048(14) 0.0032(14) -0.0080(14)
O8 0.050(3) 0.0198(19) 0.023(2) -0.0054(16) 0.0110(18) -0.0112(18)
N1 0.023(2) 0.0150(19) 0.014(2) -0.0047(15) 0.0059(16) -0.0092(17)
C1 0.020(2) 0.026(3) 0.021(3) -0.012(2) 0.0072(19) -0.014(2)
C2 0.029(3) 0.024(3) 0.021(3) -0.009(2) 0.006(2) -0.012(2)
C3 0.036(3) 0.037(3) 0.029(3) -0.019(3) 0.012(2) -0.027(3)
C4 0.023(3) 0.045(3) 0.025(3) -0.019(3) 0.007(2) -0.018(3)
C5 0.023(3) 0.034(3) 0.020(3) -0.010(2) 0.004(2) -0.012(2)
C6 0.021(3) 0.025(3) 0.020(3) -0.009(2) 0.005(2) -0.011(2)
C7 0.036(3) 0.024(3) 0.027(3) 0.000(2) -0.007(2) -0.010(2)
C8 0.023(3) 0.015(2) 0.024(3) 0.000(2) 0.000(2) -0.007(2)
C9 0.039(3) 0.021(3) 0.024(3) -0.003(2) 0.001(2) -0.011(2)
C10 0.060(4) 0.023(3) 0.037(4) -0.007(3) 0.002(3) -0.016(3)
C11 0.068(5) 0.019(3) 0.046(4) 0.004(3) -0.006(4) -0.014(3)
C12 0.071(5) 0.020(3) 0.034(4) 0.005(3) -0.011(3) -0.012(3)
C13 0.036(3) 0.022(3) 0.030(3) 0.000(2) -0.003(2) -0.011(2)
C14 0.098(7) 0.040(4) 0.029(4) 0.004(3) -0.022(4) -0.031(4)
C15 0.023(3) 0.025(3) 0.015(2) -0.0077(19) 0.0026(19) -0.015(2)
C16 0.030(3) 0.027(3) 0.024(3) -0.006(2) 0.001(2) -0.015(2)
C17 0.040(3) 0.029(3) 0.027(3) -0.005(2) 0.003(2) -0.024(3)
C18 0.029(3) 0.050(4) 0.023(3) -0.015(3) 0.008(2) -0.027(3)
C19 0.021(3) 0.034(3) 0.021(3) -0.010(2) 0.003(2) -0.011(2)
C20 0.027(3) 0.032(3) 0.015(2) -0.009(2) 0.004(2) -0.018(2)
C21 0.025(3) 0.023(3) 0.032(3) -0.011(2) 0.001(2) -0.006(2)
C22 0.025(3) 0.016(2) 0.025(3) -0.005(2) 0.003(2) -0.009(2)
C23 0.053(4) 0.022(3) 0.037(3) -0.012(2) 0.022(3) -0.019(3)
C24 0.081(5) 0.025(3) 0.044(4) -0.019(3) 0.025(4) -0.026(3)
C25 0.061(5) 0.023(3) 0.053(4) -0.012(3) 0.020(4) -0.024(3)
C26 0.041(3) 0.019(3) 0.035(3) -0.005(2) 0.014(3) -0.012(2)
C27 0.030(3) 0.015(2) 0.029(3) -0.005(2) 0.007(2) -0.008(2)
C28 0.070(5) 0.022(3) 0.027(3) -0.001(2) 0.016(3) -0.012(3)
C29 0.029(3) 0.020(2) 0.016(2) -0.0095(19) 0.009(2) -0.014(2)
C30 0.031(3) 0.031(3) 0.025(3) -0.011(2) 0.003(2) -0.021(2)
C31 0.045(4) 0.052(4) 0.019(3) -0.010(3) 0.003(2) -0.033(3)
C32 0.046(4) 0.068(5) 0.023(3) -0.023(3) 0.017(3) -0.031(4)
C33 0.036(4) 0.061(5) 0.033(3) -0.024(3) 0.019(3) -0.021(3)
C34 0.027(3) 0.034(3) 0.024(3) -0.011(2) 0.007(2) -0.014(2)
C35 0.041(3) 0.033(3) 0.022(3) 0.000(2) 0.003(2) -0.014(3)
Cl1 0.0349(9) 0.0615(11) 0.0335(9) -0.0034(8) 0.0103(7) -0.0052(8)
Cl2 0.127(2) 0.0341(10) 0.0370(10) -0.0022(8) -0.0174(12) -0.0112(11)
Cl3 0.0911(15) 0.0447(10) 0.0266(8) -0.0007(7) -0.0111(9) -0.0301(10)
Cl5 0.111(5) 0.057(3) 0.121(5) -0.018(3) 0.009(4) -0.001(3)
C36 0.049(6) 0.048(6) 0.053(6) -0.012(4) 0.013(3) -0.015(4)
Cl4 0.048(3) 0.042(2) 0.058(3) -0.009(2) -0.004(2) -0.025(2)
Cl6 0.051(3) 0.0216(16) 0.067(3) 0.005(2) 0.004(3) -0.0167(17)
C36A 0.049(6) 0.048(6) 0.053(6) -0.012(4) 0.013(3) -0.015(4)
Cl4A 0.048(3) 0.042(2) 0.058(3) -0.009(2) -0.004(2) -0.025(2)
Cl6A 0.051(3) 0.0216(16) 0.067(3) 0.005(2) 0.004(3) -0.0167(17)

loop_
_atom_type_symbol
_atom_type_description
_atom_type_scat_dispersion_real
_atom_type_scat_dispersion_imag
_atom_type_scat_source
C C 0.0033 0.0016 'International Tables Vol C Tables 4.2.6.8 and 6.1.1.4'
H H 0.0000 0.0000 'International Tables Vol C Tables 4.2.6.8 and 6.1.1.4'
N N 0.0061 0.0033 'International Tables Vol C Tables 4.2.6.8 and 6.1.1.4'
O O 0.0106 0.0060 'International Tables Vol C Tables 4.2.6.8 and 6.1.1.4'
P P 0.1023 0.0942 'International Tables Vol C Tables 4.2.6.8 and 6.1.1.4'
Cl Cl 0.1484 0.1585 'International Tables Vol C Tables 4.2.6.8 and 6.1.1.4'
Cu Cu 0.3201 1.2651 'International Tables Vol C Tables 4.2.6.8 and 6.1.1.4'
Br Br -0.2901 2.4595 'International Tables Vol C Tables 4.2.6.8 and 6.1.1.4'

loop_
_geom_angle_atom_site_label_1
_geom_angle_atom_site_label_2
_geom_angle_atom_site_label_3
_geom_angle
_geom_angle_site_symmetry_1
_geom_angle_site_symmetry_3
_geom_angle_publ_flag
P1 Cu1 Br2 118.61(4) . . ?
P1 Cu1 Br1 126.21(4) . . ?
Br2 Cu1 Br1 101.66(3) . . ?
P1 Cu1 Br1 112.85(4) . 2_666 ?
Br2 Cu1 Br1 94.65(3) . 2_666 ?
Br1 Cu1 Br1 96.55(3) . 2_666 ?
P1 Cu1 Cu2 87.36(4) . . ?
Br2 Cu1 Cu2 153.15(3) . . ?
Br1 Cu1 Cu2 53.60(2) . . ?
Br1 Cu1 Cu2 79.88(2) 2_666 . ?
P1 Cu1 Cu2 152.01(4) . 2_666 ?
Br2 Cu1 Cu2 50.45(2) . 2_666 ?
Br1 Cu1 Cu2 81.30(2) . 2_666 ?
Br1 Cu1 Cu2 51.85(2) 2_666 2_666 ?
Cu2 Cu1 Cu2 109.38(2) . 2_666 ?
P2 Cu2 Br2 136.64(5) . 2_666 ?
P2 Cu2 Br1 120.96(4) . . ?
Br2 Cu2 Br1 102.04(3) 2_666 . ?
P2 Cu2 Cu1 91.00(4) . . ?
Br2 Cu2 Cu1 121.18(3) 2_666 . ?
Br1 Cu2 Cu1 54.08(2) . . ?
P2 Cu2 Cu1 158.59(4) . 2_666 ?
Br2 Cu2 Cu1 53.89(2) 2_666 2_666 ?
Br1 Cu2 Cu1 56.97(2) . 2_666 ?
Cu1 Cu2 Cu1 70.62(2) . 2_666 ?
Cu2 Br1 Cu1 72.32(2) . . ?
Cu2 Br1 Cu1 71.17(2) . 2_666 ?
Cu1 Br1 Cu1 83.45(3) . 2_666 ?
Cu2 Br2 Cu1 75.66(2) 2_666 . ?
O1 P1 O3 96.20(19) . . ?
O1 P1 N1 102.2(2) . . ?
O3 P1 N1 97.2(2) . . ?
O1 P1 Cu1 117.82(14) . . ?
O3 P1 Cu1 118.50(15) . . ?
N1 P1 Cu1 120.40(15) . . ?
O5 P2 O7 97.68(19) . . ?
O5 P2 N1 102.5(2) . . ?
O7 P2 N1 99.0(2) . . ?
O5 P2 Cu2 120.97(14) . . ?
O7 P2 Cu2 113.98(14) . . ?
N1 P2 Cu2 118.75(15) . . ?
C1 O1 P1 124.9(3) . . ?
C6 O2 C7 117.0(4) . . ?
C8 O3 P1 126.3(3) . . ?
C13 O4 C14 117.8(5) . . ?
C15 O5 P2 121.1(3) . . ?
C20 O6 C21 117.1(4) . . ?
C22 O7 P2 120.0(3) . . ?
C27 O8 C28 117.3(4) . . ?
C29 N1 P2 119.8(3) . . ?
C29 N1 P1 120.3(3) . . ?
P2 N1 P1 119.7(2) . . ?
C6 C1 C2 121.0(5) . . ?
C6 C1 O1 122.1(4) . . ?
C2 C1 O1 116.7(5) . . ?
C1 C2 C3 119.3(5) . . ?
C1 C2 H2 120.3 . . ?
C3 C2 H2 120.3 . . ?
C4 C3 C2 119.6(5) . . ?
C4 C3 H3 120.2 . . ?
C2 C3 H3 120.2 . . ?
C5 C4 C3 121.1(5) . . ?
C5 C4 H4 119.5 . . ?
C3 C4 H4 119.5 . . ?
C4 C5 C6 120.1(5) . . ?
C4 C5 H5 120.0 . . ?
C6 C5 H5 120.0 . . ?
O2 C6 C1 115.8(5) . . ?
O2 C6 C5 125.3(5) . . ?
C1 C6 C5 118.8(5) . . ?
O2 C7 H7A 109.5 . . ?
O2 C7 H7B 109.5 . . ?
H7A C7 H7B 109.5 . . ?
O2 C7 H7C 109.5 . . ?
H7A C7 H7C 109.5 . . ?
H7B C7 H7C 109.5 . . ?
C9 C8 O3 123.8(5) . . ?
C9 C8 C13 121.0(5) . . ?
O3 C8 C13 115.1(5) . . ?
C8 C9 C10 119.9(6) . . ?
C8 C9 H9 120.1 . . ?
C10 C9 H9 120.1 . . ?
C11 C10 C9 119.5(6) . . ?
C11 C10 H10 120.2 . . ?
C9 C10 H10 120.2 . . ?
C10 C11 C12 120.8(6) . . ?
C10 C11 H11 119.6 . . ?
C12 C11 H11 119.6 . . ?
C11 C12 C13 120.0(6) . . ?
C11 C12 H12 120.0 . . ?
C13 C12 H12 120.0 . . ?
O4 C13 C12 124.9(6) . . ?
O4 C13 C8 116.4(5) . . ?
C12 C13 C8 118.7(6) . . ?
O4 C14 H14A 109.5 . . ?
O4 C14 H14B 109.5 . . ?
H14A C14 H14B 109.5 . . ?
O4 C14 H14C 109.5 . . ?
H14A C14 H14C 109.5 . . ?
H14B C14 H14C 109.5 . . ?
C16 C15 C20 121.7(5) . . ?
C16 C15 O5 119.0(5) . . ?
C20 C15 O5 119.3(4) . . ?
C15 C16 C17 118.4(5) . . ?
C15 C16 H16 120.8 . . ?
C17 C16 H16 120.8 . . ?
C18 C17 C16 120.0(5) . . ?
C18 C17 H17 120.0 . . ?
C16 C17 H17 120.0 . . ?
C17 C18 C19 121.6(5) . . ?
C17 C18 H18 119.2 . . ?
C19 C18 H18 119.2 . . ?
C18 C19 C20 119.1(5) . . ?
C18 C19 H19 120.4 . . ?
C20 C19 H19 120.4 . . ?
O6 C20 C19 126.1(5) . . ?
O6 C20 C15 114.7(5) . . ?
C19 C20 C15 119.2(5) . . ?
O6 C21 H21A 109.5 . . ?
O6 C21 H21B 109.5 . . ?
H21A C21 H21B 109.5 . . ?
O6 C21 H21C 109.5 . . ?
H21A C21 H21C 109.5 . . ?
H21B C21 H21C 109.5 . . ?
C23 C22 C27 121.2(5) . . ?
C23 C22 O7 118.9(5) . . ?
C27 C22 O7 119.9(5) . . ?
C22 C23 C24 119.7(6) . . ?
C22 C23 H23 120.1 . . ?
C24 C23 H23 120.1 . . ?
C25 C24 C23 119.5(6) . . ?
C25 C24 H24 120.2 . . ?
C23 C24 H24 120.2 . . ?
C24 C25 C26 120.8(6) . . ?
C24 C25 H25 119.6 . . ?
C26 C25 H25 119.6 . . ?
C25 C26 C27 119.7(6) . . ?
C25 C26 H26 120.1 . . ?
C27 C26 H26 120.1 . . ?
O8 C27 C26 125.3(5) . . ?
O8 C27 C22 115.6(5) . . ?
C26 C27 C22 119.1(5) . . ?
O8 C28 H28A 109.5 . . ?
O8 C28 H28B 109.5 . . ?
H28A C28 H28B 109.5 . . ?
O8 C28 H28C 109.5 . . ?
H28A C28 H28C 109.5 . . ?
H28B C28 H28C 109.5 . . ?
C34 C29 C30 121.4(5) . . ?
C34 C29 N1 119.1(5) . . ?
C30 C29 N1 119.5(5) . . ?
C29 C30 C31 119.1(6) . . ?
C29 C30 H30 120.5 . . ?
C31 C30 H30 120.5 . . ?
C32 C31 C30 120.4(6) . . ?
C32 C31 H31 119.8 . . ?
C30 C31 H31 119.8 . . ?
C31 C32 C33 120.1(6) . . ?
C31 C32 H32 120.0 . . ?
C33 C32 H32 120.0 . . ?
C32 C33 C34 120.7(6) . . ?
C32 C33 H33 119.6 . . ?
C34 C33 H33 119.6 . . ?
C29 C34 C33 118.4(6) . . ?
C29 C34 H34 120.8 . . ?
C33 C34 H34 120.8 . . ?
Cl2 C35 Cl3 109.7(3) . . ?
Cl2 C35 Cl1 111.9(4) . . ?
Cl3 C35 Cl1 110.4(4) . . ?
Cl2 C35 H35 108.2 . . ?
Cl3 C35 H35 108.2 . . ?
Cl1 C35 H35 108.2 . . ?
C36 Cl5 C36A 13.2(11) . . ?
Cl4 C36 Cl5 100.4(10) . . ?
Cl4 C36 Cl6 117.8(13) . . ?
Cl5 C36 Cl6 104.3(10) . . ?
Cl4A C36A Cl6A 102.3(10) . . ?
Cl4A C36A Cl5 111.7(11) . . ?
Cl6A C36A Cl5 125.3(12) . . ?

loop_
_geom_bond_atom_site_label_1
_geom_bond_atom_site_label_2
_geom_bond_distance
_geom_bond_site_symmetry_2
_geom_bond_publ_flag
Cu1 P1 2.1800(14) . ?
Cu1 Br2 2.4850(8) . ?
Cu1 Br1 2.4913(8) . ?
Cu1 Br1 2.6398(8) 2_666 ?
Cu1 Cu2 2.9309(9) . ?
Cu1 Cu2 2.9800(9) 2_666 ?
Cu2 P2 2.1546(14) . ?
Cu2 Br2 2.3719(8) 2_666 ?
Cu2 Br1 2.4761(8) . ?
Cu2 Cu1 2.9801(9) 2_666 ?
Br1 Cu1 2.6398(8) 2_666 ?
Br2 Cu2 2.3718(8) 2_666 ?
P1 O1 1.621(4) . ?
P1 O3 1.626(4) . ?
P1 N1 1.681(4) . ?
P2 O5 1.619(4) . ?
P2 O7 1.619(4) . ?
P2 N1 1.675(4) . ?
O1 C1 1.404(6) . ?
O2 C6 1.371(6) . ?
O2 C7 1.437(6) . ?
O3 C8 1.381(6) . ?
O4 C13 1.355(7) . ?
O4 C14 1.425(8) . ?
O5 C15 1.400(6) . ?
O6 C20 1.370(6) . ?
O6 C21 1.433(6) . ?
O7 C22 1.395(6) . ?
O8 C27 1.364(7) . ?
O8 C28 1.429(7) . ?
N1 C29 1.452(6) . ?
C1 C6 1.382(7) . ?
C1 C2 1.386(7) . ?
C2 C3 1.386(8) . ?
C2 H2 0.9500 . ?
C3 C4 1.374(9) . ?
C3 H3 0.9500 . ?
C4 C5 1.373(8) . ?
C4 H4 0.9500 . ?
C5 C6 1.391(7) . ?
C5 H5 0.9500 . ?
C7 H7A 0.9800 . ?
C7 H7B 0.9800 . ?
C7 H7C 0.9800 . ?
C8 C9 1.376(8) . ?
C8 C13 1.398(8) . ?
C9 C10 1.397(8) . ?
C9 H9 0.9500 . ?
C10 C11 1.375(10) . ?
C10 H10 0.9500 . ?
C11 C12 1.390(10) . ?
C11 H11 0.9500 . ?
C12 C13 1.393(8) . ?
C12 H12 0.9500 . ?
C14 H14A 0.9800 . ?
C14 H14B 0.9800 . ?
C14 H14C 0.9800 . ?
C15 C16 1.380(7) . ?
C15 C20 1.393(8) . ?
C16 C17 1.398(8) . ?
C16 H16 0.9500 . ?
C17 C18 1.371(9) . ?
C17 H17 0.9500 . ?
C18 C19 1.383(8) . ?
C18 H18 0.9500 . ?
C19 C20 1.386(7) . ?
C19 H19 0.9500 . ?
C21 H21A 0.9800 . ?
C21 H21B 0.9800 . ?
C21 H21C 0.9800 . ?
C22 C23 1.367(8) . ?
C22 C27 1.395(8) . ?
C23 C24 1.394(8) . ?
C23 H23 0.9500 . ?
C24 C25 1.382(9) . ?
C24 H24 0.9500 . ?
C25 C26 1.386(9) . ?
C25 H25 0.9500 . ?
C26 C27 1.388(8) . ?
C26 H26 0.9500 . ?
C28 H28A 0.9800 . ?
C28 H28B 0.9800 . ?
C28 H28C 0.9800 . ?
C29 C34 1.385(8) . ?
C29 C30 1.387(8) . ?
C30 C31 1.389(8) . ?
C30 H30 0.9500 . ?
C31 C32 1.373(10) . ?
C31 H31 0.9500 . ?
C32 C33 1.386(10) . ?
C32 H32 0.9500 . ?
C33 C34 1.391(8) . ?
C33 H33 0.9500 . ?
C34 H34 0.9500 . ?
C35 Cl2 1.742(7) . ?
C35 Cl3 1.744(6) . ?
C35 Cl1 1.755(7) . ?
C35 H35 1.0000 . ?
Cl5 C36 1.724(15) . ?
Cl5 C36A 1.769(14) . ?
C36 Cl4 1.718(15) . ?
C36 Cl6 1.727(14) . ?
C36A Cl4A 1.737(14) . ?
C36A Cl6A 1.769(14) . ?
